data_4065915
loop_
_publ_author_name
'C\'ampora, Juan'
'Palma, Pilar'
'P\'erez, Carmen M.'
'Rodr\'iguez-Delgado, Antonio'
'\'Alvarez, Eleuterio'
'Guti\'errez-Puebla, Enrique'

_publ_section_title
;
 Synthesis and Reactions of Manganese(II) Dialkyl Complexes Containing
 Monodentate and Bidentate Nitrogen Ligands
;
_journal_issue 13
_journal_name_full Organometallics
_journal_page_first 2960
_journal_paper_doi 10.1021/om100190g
_journal_volume 29
_journal_year 2010
_chemical_formula_moiety
;
 C30 H46 Cl6 Mg2 Mn2 O4, C7 (disordered toluene solvent molecule)
;
_chemical_formula_sum 'C37 H46 Cl6 Mg2 Mn2 O4'
_chemical_formula_weight 925.94
_chemical_name_systematic
; 
 ? 
;
_space_group_IT_number 2
_symmetry_cell_setting triclinic
_symmetry_space_group_name_Hall '-P 1'
_symmetry_space_group_name_H-M 'P -1'
_atom_sites_solution_hydrogens geom
_atom_sites_solution_primary direct
_atom_sites_solution_secondary difmap
_audit_creation_method SHELXL-97
_cell_angle_alpha 89.1610(13)
_cell_angle_beta 86.6790(12)
_cell_angle_gamma 60.8440(10)
_cell_formula_units_Z 2
_cell_length_a 12.4275(4)
_cell_length_b 12.5664(4)
_cell_length_c 15.9820(6)
_cell_measurement_reflns_used 5363
_cell_measurement_temperature 100(2)
_cell_measurement_theta_max 30.58
_cell_measurement_theta_min 2.33
_cell_volume 2175.73(13)
_computing_cell_refinement 'SAINT+ v. 7.06 a (Bruker AXS, 2003)'
_computing_data_collection 'APEX-W2K-NT v. 1.0 (Bruker AXS, 2004)'
_computing_data_reduction 'SAINT+ v. 7.06 a (Bruker AXS, 2001)'
_computing_molecular_graphics 'XP, SHELXTL v. 6.10 (Bruker, 2000)'
_computing_publication_material 'XCIF, SHELXTL v. 6.12 (Bruker, 2001)'
_computing_structure_refinement 'SHELXL-97 (Sheldrick, 1997)'
_computing_structure_solution 'SHELXS-97 (Sheldrick, 1990)'
_diffrn_ambient_temperature 100(2)
_diffrn_detector_area_resol_mean 8.26
_diffrn_measured_fraction_theta_full 0.987
_diffrn_measured_fraction_theta_max 0.987
_diffrn_measurement_device_type 'Bruker-Nonius X8Apex2 CCD area detector'
_diffrn_measurement_method 'phi and omega scans with narrow frames'
_diffrn_radiation_monochromator graphite
_diffrn_radiation_source 'fine-focus sealed tube'
_diffrn_radiation_type MoK\a
_diffrn_radiation_wavelength 0.71073
_diffrn_reflns_av_R_equivalents 0.0278
_diffrn_reflns_av_sigmaI/netI 0.0379
_diffrn_reflns_limit_h_max 17
_diffrn_reflns_limit_h_min -17
_diffrn_reflns_limit_k_max 17
_diffrn_reflns_limit_k_min -17
_diffrn_reflns_limit_l_max 22
_diffrn_reflns_limit_l_min -20
_diffrn_reflns_number 30447
_diffrn_reflns_theta_full 30.58
_diffrn_reflns_theta_max 30.58
_diffrn_reflns_theta_min 1.28
_diffrn_standards_decay_% 'no decay'
_exptl_absorpt_coefficient_mu 1.013
_exptl_absorpt_correction_T_max 0.7930
_exptl_absorpt_correction_T_min 0.7310
_exptl_absorpt_correction_type multi-scan
_exptl_absorpt_process_details
; 
 SADABS v. 2.03: Area-Detector Absorption Correction.
 (1997-2001) Bruker-AXS within SAINT+ package, v. 6.04
;
_exptl_crystal_colour colourless
_exptl_crystal_density_diffrn 1.413
_exptl_crystal_density_method 'not measured'
_exptl_crystal_description prism
_exptl_crystal_F_000 952
_exptl_crystal_size_max 0.33
_exptl_crystal_size_mid 0.25
_exptl_crystal_size_min 0.24
_refine_diff_density_max 0.831
_refine_diff_density_min -0.352
_refine_diff_density_rms 0.069
_refine_ls_extinction_method none
_refine_ls_goodness_of_fit_ref 1.025
_refine_ls_hydrogen_treatment constr
_refine_ls_matrix_type full
_refine_ls_number_parameters 488
_refine_ls_number_reflns 13159
_refine_ls_number_restraints 0
_refine_ls_restrained_S_all 1.045
_refine_ls_R_factor_all 0.0436
_refine_ls_R_factor_gt 0.0306
_refine_ls_shift/su_max 0.003
_refine_ls_shift/su_mean 0.000
_refine_ls_structure_factor_coef Fsqd
_refine_ls_weighting_details 'calc w=1/[\s^2^(Fo^2^)+(0.0393P)^2^+0.6350P] where P=(Fo^2^+2Fc^2^)/3'
_refine_ls_weighting_scheme calc
_refine_ls_wR_factor_gt 0.0787
_refine_ls_wR_factor_ref 0.0839
_reflns_number_gt 10565
_reflns_number_total 13159
_reflns_threshold_expression >2sigma(I)
_cod_data_source_file om100190g_si_001.cif
_cod_data_source_block 7
_cod_depositor_comments
;
The following automatic conversions were performed:

'_symmetry_cell_setting' value 'Triclinic' changed to 'triclinic'
according to /home/saulius/struct/CIF-dictionaries/cif_core.dic
dictionary named 'cif_core.dic' version 2.4.1 from 2010-06-29.

Automatic conversion script
Id: cif_fix_values 1715 2011-07-08 13:25:40Z adriana 
;
_cod_original_sg_symbol_H-M P-1
_cod_database_code 4065915

loop_
_symmetry_equiv_pos_as_xyz
'x, y, z'
'-x, -y, -z'

loop_
_atom_site_label
_atom_site_type_symbol
_atom_site_fract_x
_atom_site_fract_y
_atom_site_fract_z
_atom_site_U_iso_or_equiv
_atom_site_adp_type
_atom_site_occupancy
_atom_site_symmetry_multiplicity
_atom_site_calc_flag
_atom_site_refinement_flags
_atom_site_disorder_assembly
_atom_site_disorder_group
Mn1 Mn 0.65880(2) 0.11474(2) 0.017863(14) 0.01652(5) Uani 1 1 d . . .
Mg1 Mg 0.51331(4) -0.03791(4) 0.11768(3) 0.01353(10) Uani 1 1 d . . .
Cl1 Cl 0.72316(3) -0.05978(3) 0.10668(2) 0.01733(7) Uani 1 1 d . . .
Cl2 Cl 0.44246(3) 0.15078(3) 0.02410(2) 0.01422(7) Uani 1 1 d . . .
Cl3 Cl 0.69514(3) 0.02217(3) -0.11996(2) 0.01800(7) Uani 1 1 d . . .
O1 O 0.58201(9) -0.19253(9) 0.18790(6) 0.0164(2) Uani 1 1 d . . .
O2 O 0.46355(9) 0.07055(9) 0.22162(6) 0.0161(2) Uani 1 1 d . . .
C1 C 0.67729(15) 0.26800(14) 0.05030(10) 0.0214(3) Uani 1 1 d . . .
H1A H 0.7611 0.2409 0.0693 0.026 Uiso 1 1 d R . .
H1B H 0.6646 0.3206 0.0010 0.026 Uiso 1 1 d R . .
C2 C 0.58292(14) 0.33677(13) 0.11881(10) 0.0195(3) Uani 1 1 d . . .
C3 C 0.60828(15) 0.31598(13) 0.20387(10) 0.0208(3) Uani 1 1 d . . .
H3 H 0.6888 0.2569 0.2182 0.025 Uiso 1 1 d R . .
C4 C 0.51913(16) 0.37919(14) 0.26770(11) 0.0244(3) Uani 1 1 d . . .
H4 H 0.5396 0.3638 0.3246 0.029 Uiso 1 1 d R . .
C5 C 0.40014(16) 0.46507(14) 0.24862(12) 0.0269(4) Uani 1 1 d . . .
H5 H 0.3389 0.5084 0.2920 0.032 Uiso 1 1 d R . .
C6 C 0.37248(16) 0.48617(14) 0.16496(12) 0.0276(4) Uani 1 1 d . . .
H6 H 0.2912 0.5441 0.1512 0.033 Uiso 1 1 d R . .
C7 C 0.46153(15) 0.42402(14) 0.10143(11) 0.0240(3) Uani 1 1 d . . .
H7 H 0.4402 0.4407 0.0448 0.029 Uiso 1 1 d R . .
C8 C 0.66464(14) -0.31476(12) 0.15433(10) 0.0201(3) Uani 1 1 d . . .
H8A H 0.7349 -0.3597 0.1903 0.024 Uiso 1 1 d R . .
H8B H 0.6968 -0.3120 0.0967 0.024 Uiso 1 1 d R . .
C9 C 0.58249(16) -0.37294(14) 0.15510(11) 0.0273(4) Uani 1 1 d . . .
H9A H 0.6316 -0.4626 0.1600 0.033 Uiso 1 1 d R . .
H9B H 0.5364 -0.3536 0.1035 0.033 Uiso 1 1 d R . .
C10 C 0.49469(16) -0.31632(15) 0.23245(13) 0.0303(4) Uani 1 1 d . . .
H10A H 0.4080 -0.2864 0.2186 0.036 Uiso 1 1 d R . .
H10B H 0.5151 -0.3765 0.2778 0.036 Uiso 1 1 d R . .
C11 C 0.51420(15) -0.21103(14) 0.25879(10) 0.0222(3) Uani 1 1 d . . .
H11A H 0.4340 -0.1366 0.2708 0.027 Uiso 1 1 d R . .
H11B H 0.5622 -0.2318 0.3095 0.027 Uiso 1 1 d R . .
C12 C 0.54597(14) 0.05875(13) 0.28655(9) 0.0187(3) Uani 1 1 d . . .
H12A H 0.5887 0.1064 0.2729 0.022 Uiso 1 1 d R . .
H12B H 0.6084 -0.0276 0.2939 0.022 Uiso 1 1 d R . .
C13 C 0.46051(15) 0.10949(15) 0.36427(10) 0.0238(3) Uani 1 1 d . . .
H13A H 0.4958 0.1399 0.4056 0.029 Uiso 1 1 d R . .
H13B H 0.4437 0.0470 0.3909 0.029 Uiso 1 1 d R . .
C14 C 0.34274(14) 0.21427(13) 0.33025(10) 0.0201(3) Uani 1 1 d . . .
H14A H 0.2682 0.2158 0.3572 0.024 Uiso 1 1 d R . .
H14B H 0.3385 0.2937 0.3406 0.024 Uiso 1 1 d R . .
C15 C 0.35291(15) 0.18769(14) 0.23647(10) 0.0258(3) Uani 1 1 d . . .
H15A H 0.2793 0.1840 0.2197 0.031 Uiso 1 1 d R . .
H15B H 0.3597 0.2521 0.2040 0.031 Uiso 1 1 d R . .
Mn2 Mn 0.18998(2) 0.07162(2) 0.527746(14) 0.01651(5) Uani 1 1 d . . .
Mg2 Mg 0.00866(4) -0.05324(4) 0.61502(3) 0.01455(10) Uani 1 1 d . . .
Cl4 Cl 0.22943(3) -0.10406(3) 0.60985(2) 0.01799(7) Uani 1 1 d . . .
Cl5 Cl -0.03650(3) 0.14167(3) 0.53487(2) 0.01516(7) Uani 1 1 d . . .
Cl6 Cl 0.21148(3) 0.00346(3) 0.38418(2) 0.01829(7) Uani 1 1 d . . .
O3 O 0.05753(10) -0.22013(9) 0.66610(7) 0.0198(2) Uani 1 1 d . . .
O4 O -0.02324(9) 0.03204(9) 0.72857(7) 0.0194(2) Uani 1 1 d . . .
C16 C 0.24111(14) 0.20178(13) 0.56411(10) 0.0194(3) Uani 1 1 d . . .
H16A H 0.3179 0.1618 0.5946 0.023 Uiso 1 1 d R . .
H16B H 0.2553 0.2419 0.5142 0.023 Uiso 1 1 d R . .
C17 C 0.13760(14) 0.29253(13) 0.61934(10) 0.0180(3) Uani 1 1 d . . .
C18 C 0.13450(15) 0.28277(14) 0.70686(10) 0.0210(3) Uani 1 1 d . . .
H18 H 0.2019 0.2169 0.7321 0.025 Uiso 1 1 d R . .
C19 C 0.03534(16) 0.36706(16) 0.75771(12) 0.0295(4) Uani 1 1 d . . .
H19 H 0.0364 0.3585 0.8169 0.035 Uiso 1 1 d R . .
C20 C -0.06500(17) 0.46345(17) 0.72245(14) 0.0381(5) Uani 1 1 d . . .
H20 H -0.1330 0.5210 0.7569 0.046 Uiso 1 1 d R . .
C21 C -0.06376(18) 0.47374(16) 0.63550(14) 0.0400(5) Uani 1 1 d . . .
H21 H -0.1317 0.5391 0.6104 0.048 Uiso 1 1 d R . .
C22 C 0.03519(17) 0.39002(15) 0.58526(12) 0.0302(4) Uani 1 1 d . . .
H22 H 0.0337 0.3989 0.5261 0.036 Uiso 1 1 d R . .
C23 C 0.15117(16) -0.33603(13) 0.62886(11) 0.0260(3) Uani 1 1 d . . .
H23A H 0.2264 -0.3317 0.6106 0.031 Uiso 1 1 d R . .
H23B H 0.1199 -0.3569 0.5796 0.031 Uiso 1 1 d R . .
C24 C 0.17960(16) -0.43058(14) 0.69645(11) 0.0265(3) Uani 1 1 d . . .
H24A H 0.2677 -0.4696 0.7092 0.032 Uiso 1 1 d R . .
H24B H 0.1607 -0.4944 0.6785 0.032 Uiso 1 1 d R . .
C25 C 0.09657(16) -0.36013(15) 0.77296(11) 0.0265(3) Uani 1 1 d . . .
H25A H 0.0642 -0.4085 0.8038 0.032 Uiso 1 1 d R . .
H25B H 0.1414 -0.3369 0.8116 0.032 Uiso 1 1 d R . .
C26 C -0.00613(15) -0.24906(15) 0.73412(10) 0.0240(3) Uani 1 1 d . . .
H26A H -0.0684 -0.2677 0.7127 0.029 Uiso 1 1 d R . .
H26B H -0.0474 -0.1808 0.7753 0.029 Uiso 1 1 d R . .
C27 C 0.06317(15) -0.01085(17) 0.79494(10) 0.0273(4) Uani 1 1 d . . .
H27A H 0.1269 0.0143 0.7850 0.033 Uiso 1 1 d R . .
H27B H 0.1043 -0.1007 0.7988 0.033 Uiso 1 1 d R . .
C28 C -0.01629(15) 0.04910(16) 0.87358(10) 0.0267(3) Uani 1 1 d . . .
H28A H 0.0329 0.0556 0.9178 0.032 Uiso 1 1 d R . .
H28B H -0.0582 0.0038 0.8955 0.032 Uiso 1 1 d R . .
C29 C -0.10870(17) 0.17450(15) 0.84251(11) 0.0281(4) Uani 1 1 d . . .
H29A H -0.1874 0.2090 0.8770 0.034 Uiso 1 1 d R . .
H29B H -0.0753 0.2316 0.8441 0.034 Uiso 1 1 d R . .
C30 C -0.12696(17) 0.15046(15) 0.75352(11) 0.0306(4) Uani 1 1 d . . .
H30A H -0.2059 0.1497 0.7505 0.037 Uiso 1 1 d R . .
H30B H -0.1284 0.2146 0.7161 0.037 Uiso 1 1 d R . .
C31A C -0.0045(4) 0.3323(3) 0.01043(19) 0.0859(9) Uani 0.50 1 d PU A 1
C32A C 0.0943(5) 0.3464(6) 0.0290(3) 0.0695(14) Uani 0.50 1 d PU A 1
C33A C 0.1024(3) 0.4507(3) 0.02368(17) 0.0775(9) Uani 0.50 1 d PU . 1
C34A C -0.1133(4) 0.4329(6) -0.0139(3) 0.0576(14) Uani 0.50 1 d PU . 1
C33B C 0.1024(3) 0.4507(3) 0.02368(17) 0.0775(9) Uani 0.50 1 d PU . 2
C34B C -0.0010(8) 0.4474(6) 0.0028(4) 0.0785(16) Uani 0.50 1 d PU . 2
C35B C -0.0045(4) 0.3323(3) 0.01043(19) 0.0859(9) Uani 0.50 1 d PU B 2
C41A C 0.4139(5) 0.3885(4) 0.5091(2) 0.1025(14) Uani 0.50 1 d PU C 1
C42A C 0.3558(6) 0.5070(8) 0.4744(4) 0.0871(15) Uani 0.50 1 d PU C 1
C43A C 0.4098(2) 0.5798(3) 0.47077(14) 0.0576(6) Uani 0.50 1 d PU . 1
C44A C 0.5294(8) 0.3456(5) 0.5320(3) 0.0875(17) Uani 0.50 1 d PU . 1
C43B C 0.4098(2) 0.5798(3) 0.47077(14) 0.0576(6) Uani 0.50 1 d PU . 2
C44B C 0.4741(5) 0.4636(4) 0.5052(2) 0.0447(10) Uani 0.50 1 d PU . 2
C45B C 0.4139(5) 0.3885(4) 0.5091(2) 0.1025(14) Uani 0.50 1 d PU D 2

loop_
_atom_site_aniso_label
_atom_site_aniso_U_11
_atom_site_aniso_U_22
_atom_site_aniso_U_33
_atom_site_aniso_U_23
_atom_site_aniso_U_13
_atom_site_aniso_U_12
Mn1 0.01675(11) 0.01893(10) 0.01686(11) 0.00127(8) -0.00251(9) -0.01088(9)
Mg1 0.0124(2) 0.0142(2) 0.0139(2) 0.00163(17) -0.00201(18) -0.00621(18)
Cl1 0.01304(15) 0.02097(15) 0.01867(17) 0.00465(12) -0.00476(13) -0.00855(13)
Cl2 0.01305(15) 0.01437(14) 0.01439(15) 0.00153(11) -0.00223(12) -0.00590(12)
Cl3 0.01495(16) 0.02468(16) 0.01682(16) -0.00076(13) -0.00033(13) -0.01160(14)
O1 0.0174(5) 0.0140(4) 0.0169(5) 0.0019(4) -0.0006(4) -0.0070(4)
O2 0.0126(5) 0.0149(4) 0.0164(5) -0.0007(4) -0.0040(4) -0.0029(4)
C1 0.0232(8) 0.0230(7) 0.0224(8) -0.0004(6) -0.0005(6) -0.0147(6)
C2 0.0216(7) 0.0162(6) 0.0258(8) 0.0005(6) -0.0019(6) -0.0130(6)
C3 0.0196(7) 0.0191(6) 0.0248(8) 0.0023(6) -0.0032(6) -0.0102(6)
C4 0.0284(9) 0.0240(7) 0.0240(8) 0.0005(6) -0.0010(7) -0.0152(7)
C5 0.0256(8) 0.0214(7) 0.0344(9) -0.0061(7) 0.0063(7) -0.0125(7)
C6 0.0207(8) 0.0181(7) 0.0408(10) 0.0013(7) -0.0048(7) -0.0067(6)
C7 0.0260(8) 0.0198(7) 0.0281(9) 0.0038(6) -0.0073(7) -0.0121(6)
C8 0.0198(7) 0.0134(6) 0.0218(8) 0.0018(5) -0.0036(6) -0.0037(6)
C9 0.0341(9) 0.0201(7) 0.0316(9) 0.0048(6) -0.0154(7) -0.0148(7)
C10 0.0226(8) 0.0238(8) 0.0492(11) 0.0099(7) -0.0058(8) -0.0149(7)
C11 0.0242(8) 0.0252(7) 0.0184(7) 0.0060(6) 0.0006(6) -0.0132(6)
C12 0.0152(7) 0.0216(7) 0.0168(7) -0.0005(5) -0.0056(6) -0.0065(6)
C13 0.0199(8) 0.0286(8) 0.0168(7) -0.0017(6) -0.0028(6) -0.0068(6)
C14 0.0184(7) 0.0202(7) 0.0191(7) -0.0029(5) 0.0009(6) -0.0075(6)
C15 0.0201(8) 0.0205(7) 0.0232(8) -0.0043(6) -0.0058(6) 0.0014(6)
Mn2 0.01516(11) 0.01851(10) 0.01709(11) 0.00061(8) -0.00244(8) -0.00901(9)
Mg2 0.0126(2) 0.0156(2) 0.0147(2) 0.00184(18) -0.00233(18) -0.00619(18)
Cl4 0.01265(15) 0.01991(15) 0.02013(17) 0.00452(12) -0.00418(13) -0.00670(13)
Cl5 0.01294(15) 0.01495(14) 0.01584(16) 0.00117(11) -0.00192(12) -0.00535(12)
Cl6 0.01387(16) 0.02463(16) 0.01687(17) -0.00135(13) -0.00032(13) -0.00980(13)
O3 0.0179(5) 0.0172(5) 0.0204(5) 0.0039(4) 0.0022(4) -0.0060(4)
O4 0.0146(5) 0.0211(5) 0.0181(5) -0.0028(4) -0.0037(4) -0.0048(4)
C16 0.0206(7) 0.0208(7) 0.0194(7) 0.0015(5) -0.0019(6) -0.0119(6)
C17 0.0185(7) 0.0165(6) 0.0215(7) 0.0011(5) -0.0043(6) -0.0103(6)
C18 0.0211(8) 0.0219(7) 0.0217(8) 0.0014(6) -0.0026(6) -0.0117(6)
C19 0.0307(9) 0.0339(9) 0.0294(9) -0.0075(7) 0.0076(7) -0.0208(8)
C20 0.0217(9) 0.0330(9) 0.0569(13) -0.0180(9) 0.0079(8) -0.0118(8)
C21 0.0263(10) 0.0239(8) 0.0574(14) -0.0059(8) -0.0131(9) -0.0012(7)
C22 0.0332(10) 0.0210(7) 0.0307(9) 0.0035(7) -0.0137(8) -0.0076(7)
C23 0.0291(9) 0.0160(6) 0.0243(8) 0.0020(6) 0.0016(7) -0.0047(6)
C24 0.0291(9) 0.0208(7) 0.0250(8) 0.0080(6) -0.0049(7) -0.0084(7)
C25 0.0312(9) 0.0275(8) 0.0233(8) 0.0080(6) -0.0056(7) -0.0161(7)
C26 0.0214(8) 0.0264(7) 0.0245(8) 0.0048(6) 0.0014(6) -0.0123(6)
C27 0.0158(7) 0.0414(9) 0.0206(8) -0.0043(7) -0.0063(6) -0.0102(7)
C28 0.0211(8) 0.0440(10) 0.0179(8) -0.0022(7) -0.0014(6) -0.0182(7)
C29 0.0337(9) 0.0303(8) 0.0242(8) -0.0099(7) 0.0082(7) -0.0194(8)
C30 0.0274(9) 0.0233(8) 0.0256(9) -0.0059(6) -0.0017(7) -0.0002(7)
C31A 0.114(3) 0.089(2) 0.0452(16) -0.0211(15) 0.0245(17) -0.0443(19)
C32A 0.040(2) 0.099(3) 0.026(2) -0.019(2) 0.0050(19) 0.000(2)
C33A 0.0666(18) 0.088(2) 0.0303(13) -0.0170(14) 0.0163(12) -0.0023(16)
C34A 0.044(2) 0.121(4) 0.0162(19) -0.026(2) 0.0112(16) -0.047(2)
C33B 0.0666(18) 0.088(2) 0.0303(13) -0.0170(14) 0.0163(12) -0.0023(16)
C34B 0.122(4) 0.088(4) 0.037(3) -0.034(3) 0.043(3) -0.064(4)
C35B 0.114(3) 0.089(2) 0.0452(16) -0.0211(15) 0.0245(17) -0.0443(19)
C41A 0.168(4) 0.142(3) 0.066(2) -0.065(2) 0.069(2) -0.134(3)
C42A 0.063(3) 0.165(4) 0.049(3) -0.064(3) 0.030(2) -0.070(3)
C43A 0.0517(15) 0.0715(15) 0.0294(11) -0.0185(11) 0.0138(10) -0.0154(12)
C44A 0.163(4) 0.040(2) 0.042(3) -0.022(2) 0.063(3) -0.043(3)
C43B 0.0517(15) 0.0715(15) 0.0294(11) -0.0185(11) 0.0138(10) -0.0154(12)
C44B 0.069(3) 0.061(2) 0.0228(18) -0.0212(17) 0.0210(18) -0.049(2)
C45B 0.168(4) 0.142(3) 0.066(2) -0.065(2) 0.069(2) -0.134(3)

loop_
_atom_type_symbol
_atom_type_description
_atom_type_scat_dispersion_real
_atom_type_scat_dispersion_imag
_atom_type_scat_source
C C 0.0033 0.0016 'International Tables Vol C Tables 4.2.6.8 and 6.1.1.4'
H H 0.0000 0.0000 'International Tables Vol C Tables 4.2.6.8 and 6.1.1.4'
O O 0.0106 0.0060 'International Tables Vol C Tables 4.2.6.8 and 6.1.1.4'
Cl Cl 0.1484 0.1585 'International Tables Vol C Tables 4.2.6.8 and 6.1.1.4'
Mg Mg 0.0486 0.0363 'International Tables Vol C Tables 4.2.6.8 and 6.1.1.4'
Mn Mn 0.3368 0.7283 'International Tables Vol C Tables 4.2.6.8 and 6.1.1.4'

loop_
_geom_angle_atom_site_label_1
_geom_angle_atom_site_label_2
_geom_angle_atom_site_label_3
_geom_angle
_geom_angle_site_symmetry_1
_geom_angle_site_symmetry_3
C1 Mn1 Cl1 122.33(5) . .
C1 Mn1 Cl3 126.73(5) . .
Cl1 Mn1 Cl3 101.571(14) . .
C1 Mn1 Cl2 115.01(4) . .
Cl1 Mn1 Cl2 91.559(13) . .
Cl3 Mn1 Cl2 90.076(13) . .
O2 Mg1 O1 91.97(4) . .
O2 Mg1 Cl1 92.47(3) . .
O1 Mg1 Cl1 88.40(3) . .
O2 Mg1 Cl3 91.04(3) . 2_655
O1 Mg1 Cl3 92.08(3) . 2_655
Cl1 Mg1 Cl3 176.43(2) . 2_655
O2 Mg1 Cl2 172.66(4) . 2_655
O1 Mg1 Cl2 95.04(3) . 2_655
Cl1 Mg1 Cl2 89.903(19) . 2_655
Cl3 Mg1 Cl2 86.532(18) 2_655 2_655
O2 Mg1 Cl2 90.11(3) . .
O1 Mg1 Cl2 175.88(4) . .
Cl1 Mg1 Cl2 87.952(18) . .
Cl3 Mg1 Cl2 91.445(19) 2_655 .
Cl2 Mg1 Cl2 83.033(18) 2_655 .
Mn1 Cl1 Mg1 92.379(16) . .
Mn1 Cl2 Mg1 89.750(16) . 2_655
Mn1 Cl2 Mg1 88.102(15) . .
Mg1 Cl2 Mg1 96.966(18) 2_655 .
Mn1 Cl3 Mg1 93.371(17) . 2_655
C11 O1 C8 104.51(11) . .
C11 O1 Mg1 124.05(9) . .
C8 O1 Mg1 124.21(9) . .
C15 O2 C12 106.27(10) . .
C15 O2 Mg1 127.41(9) . .
C12 O2 Mg1 124.90(8) . .
C2 C1 Mn1 108.00(10) . .
C2 C1 H1A 110.1 . .
Mn1 C1 H1A 110.1 . .
C2 C1 H1B 110.1 . .
Mn1 C1 H1B 110.1 . .
H1A C1 H1B 108.4 . .
C3 C2 C7 116.41(15) . .
C3 C2 C1 122.26(14) . .
C7 C2 C1 121.30(15) . .
C4 C3 C2 122.02(15) . .
C4 C3 H3 119.0 . .
C2 C3 H3 119.0 . .
C5 C4 C3 120.27(16) . .
C5 C4 H4 119.8 . .
C3 C4 H4 119.9 . .
C6 C5 C4 118.75(16) . .
C6 C5 H5 120.7 . .
C4 C5 H5 120.6 . .
C7 C6 C5 120.97(16) . .
C7 C6 H6 119.5 . .
C5 C6 H6 119.5 . .
C6 C7 C2 121.57(16) . .
C6 C7 H7 119.2 . .
C2 C7 H7 119.2 . .
O1 C8 C9 103.18(12) . .
O1 C8 H8A 111.1 . .
C9 C8 H8A 111.1 . .
O1 C8 H8B 111.2 . .
C9 C8 H8B 111.1 . .
H8A C8 H8B 109.1 . .
C8 C9 C10 103.88(12) . .
C8 C9 H9A 111.1 . .
C10 C9 H9A 111.0 . .
C8 C9 H9B 111.0 . .
C10 C9 H9B 111.0 . .
H9A C9 H9B 109.0 . .
C11 C10 C9 104.83(13) . .
C11 C10 H10A 110.8 . .
C9 C10 H10A 110.8 . .
C11 C10 H10B 110.7 . .
C9 C10 H10B 110.8 . .
H10A C10 H10B 108.9 . .
O1 C11 C10 105.40(13) . .
O1 C11 H11A 110.7 . .
C10 C11 H11A 110.6 . .
O1 C11 H11B 110.7 . .
C10 C11 H11B 110.7 . .
H11A C11 H11B 108.8 . .
O2 C12 C13 103.62(12) . .
O2 C12 H12A 111.0 . .
C13 C12 H12A 111.0 . .
O2 C12 H12B 111.0 . .
C13 C12 H12B 111.0 . .
H12A C12 H12B 109.0 . .
C12 C13 C14 103.16(12) . .
C12 C13 H13A 111.2 . .
C14 C13 H13A 111.1 . .
C12 C13 H13B 111.1 . .
C14 C13 H13B 111.1 . .
H13A C13 H13B 109.1 . .
C15 C14 C13 104.98(12) . .
C15 C14 H14A 110.8 . .
C13 C14 H14A 110.7 . .
C15 C14 H14B 110.7 . .
C13 C14 H14B 110.7 . .
H14A C14 H14B 108.8 . .
O2 C15 C14 106.22(12) . .
O2 C15 H15A 110.5 . .
C14 C15 H15A 110.5 . .
O2 C15 H15B 110.5 . .
C14 C15 H15B 110.5 . .
H15A C15 H15B 108.7 . .
C16 Mn2 Cl4 122.69(4) . .
C16 Mn2 Cl6 122.52(4) . .
Cl4 Mn2 Cl6 104.656(15) . .
C16 Mn2 Cl5 116.07(4) . .
Cl4 Mn2 Cl5 91.280(13) . .
Cl6 Mn2 Cl5 91.265(13) . .
O4 Mg2 O3 93.87(5) . .
O4 Mg2 Cl6 90.47(3) . 2_556
O3 Mg2 Cl6 91.17(4) . 2_556
O4 Mg2 Cl4 91.06(3) . .
O3 Mg2 Cl4 89.24(3) . .
Cl6 Mg2 Cl4 178.38(2) 2_556 .
O4 Mg2 Cl5 92.49(4) . .
O3 Mg2 Cl5 172.98(4) . .
Cl6 Mg2 Cl5 91.726(19) 2_556 .
Cl4 Mg2 Cl5 87.689(19) . .
O4 Mg2 Cl5 174.66(4) . 2_556
O3 Mg2 Cl5 91.13(3) . 2_556
Cl6 Mg2 Cl5 87.582(18) 2_556 2_556
Cl4 Mg2 Cl5 90.844(19) . 2_556
Cl5 Mg2 Cl5 82.604(18) . 2_556
Mn2 Cl4 Mg2 92.490(16) . .
Mn2 Cl5 Mg2 88.363(16) . .
Mn2 Cl5 Mg2 88.300(16) . 2_556
Mg2 Cl5 Mg2 97.395(18) . 2_556
Mn2 Cl6 Mg2 92.566(17) . 2_556
C26 O3 C23 106.54(11) . .
C26 O3 Mg2 128.03(9) . .
C23 O3 Mg2 124.47(9) . .
C27 O4 C30 108.71(12) . .
C27 O4 Mg2 124.40(9) . .
C30 O4 Mg2 126.56(9) . .
C17 C16 Mn2 106.78(10) . .
C17 C16 H16A 110.3 . .
Mn2 C16 H16A 110.4 . .
C17 C16 H16B 110.4 . .
Mn2 C16 H16B 110.4 . .
H16A C16 H16B 108.6 . .
C22 C17 C18 116.83(15) . .
C22 C17 C16 120.71(14) . .
C18 C17 C16 122.41(14) . .
C19 C18 C17 121.73(15) . .
C19 C18 H18 119.2 . .
C17 C18 H18 119.1 . .
C20 C19 C18 120.39(17) . .
C20 C19 H19 119.9 . .
C18 C19 H19 119.8 . .
C19 C20 C21 118.55(17) . .
C19 C20 H20 120.7 . .
C21 C20 H20 120.8 . .
C22 C21 C20 120.85(17) . .
C22 C21 H21 119.6 . .
C20 C21 H21 119.6 . .
C21 C22 C17 121.65(17) . .
C21 C22 H22 119.2 . .
C17 C22 H22 119.1 . .
O3 C23 C24 106.35(13) . .
O3 C23 H23A 110.5 . .
C24 C23 H23A 110.4 . .
O3 C23 H23B 110.5 . .
C24 C23 H23B 110.5 . .
H23A C23 H23B 108.6 . .
C23 C24 C25 105.17(13) . .
C23 C24 H24A 110.8 . .
C25 C24 H24A 110.7 . .
C23 C24 H24B 110.7 . .
C25 C24 H24B 110.7 . .
H24A C24 H24B 108.8 . .
C26 C25 C24 102.60(13) . .
C26 C25 H25A 111.2 . .
C24 C25 H25A 111.3 . .
C26 C25 H25B 111.3 . .
C24 C25 H25B 111.2 . .
H25A C25 H25B 109.1 . .
O3 C26 C25 103.43(13) . .
O3 C26 H26A 111.1 . .
C25 C26 H26A 111.1 . .
O3 C26 H26B 111.1 . .
C25 C26 H26B 111.0 . .
H26A C26 H26B 109.0 . .
O4 C27 C28 104.20(12) . .
O4 C27 H27A 110.9 . .
C28 C27 H27A 110.9 . .
O4 C27 H27B 111.0 . .
C28 C27 H27B 110.9 . .
H27A C27 H27B 108.9 . .
C27 C28 C29 102.17(14) . .
C27 C28 H28A 111.3 . .
C29 C28 H28A 111.3 . .
C27 C28 H28B 111.3 . .
C29 C28 H28B 111.3 . .
H28A C28 H28B 109.2 . .
C30 C29 C28 103.96(13) . .
C30 C29 H29A 110.9 . .
C28 C29 H29A 111.0 . .
C30 C29 H29B 111.0 . .
C28 C29 H29B 111.0 . .
H29A C29 H29B 109.0 . .
O4 C30 C29 106.65(13) . .
O4 C30 H30A 110.5 . .
C29 C30 H30A 110.4 . .
O4 C30 H30B 110.3 . .
C29 C30 H30B 110.3 . .
H30A C30 H30B 108.6 . .
C32A C31A C34A 119.9(5) . .
C33A C32A C31A 126.9(5) . .
C32A C33A C34A 177.7(3) . 2_565
C31A C34A C33A 113.1(3) . 2_565
C34B C34B C33B 60.7(6) 2_565 2_565
C44A C41A C42A 116.9(4) . .
C43A C42A C41A 122.5(5) . .
C42A C43A C44A 178.3(5) . 2_666
C41A C44A C43A 122.1(5) . 2_666
C43B C44B C44B 62.4(4) 2_666 2_666

loop_
_geom_bond_atom_site_label_1
_geom_bond_atom_site_label_2
_geom_bond_distance
_geom_bond_site_symmetry_2
Mn1 C1 2.1225(14) .
Mn1 Cl1 2.4074(4) .
Mn1 Cl3 2.4201(4) .
Mn1 Cl2 2.4954(4) .
Mg1 O2 2.0311(11) .
Mg1 O1 2.0480(11) .
Mg1 Cl1 2.4816(6) .
Mg1 Cl3 2.4982(6) 2_655
Mg1 Cl2 2.5764(6) 2_655
Mg1 Cl2 2.5785(6) .
Cl2 Mg1 2.5765(6) 2_655
Cl3 Mg1 2.4982(6) 2_655
O1 C11 1.4562(18) .
O1 C8 1.4577(16) .
O2 C15 1.4540(17) .
O2 C12 1.4556(16) .
C1 C2 1.487(2) .
C1 H1A 0.9900 .
C1 H1B 0.9900 .
C2 C3 1.405(2) .
C2 C7 1.408(2) .
C3 C4 1.391(2) .
C3 H3 0.9500 .
C4 C5 1.390(2) .
C4 H4 0.9500 .
C5 C6 1.389(3) .
C5 H5 0.9500 .
C6 C7 1.384(2) .
C6 H6 0.9500 .
C7 H7 0.9500 .
C8 C9 1.517(2) .
C8 H8A 0.9900 .
C8 H8B 0.9900 .
C9 C10 1.529(3) .
C9 H9A 0.9900 .
C9 H9B 0.9900 .
C10 C11 1.526(2) .
C10 H10A 0.9900 .
C10 H10B 0.9900 .
C11 H11A 0.9900 .
C11 H11B 0.9900 .
C12 C13 1.513(2) .
C12 H12A 0.9900 .
C12 H12B 0.9900 .
C13 C14 1.538(2) .
C13 H13A 0.9900 .
C13 H13B 0.9900 .
C14 C15 1.525(2) .
C14 H14A 0.9900 .
C14 H14B 0.9900 .
C15 H15A 0.9900 .
C15 H15B 0.9900 .
Mn2 C16 2.1215(14) .
Mn2 Cl4 2.4022(4) .
Mn2 Cl6 2.4152(4) .
Mn2 Cl5 2.5022(4) .
Mg2 O4 2.0393(11) .
Mg2 O3 2.0494(11) .
Mg2 Cl6 2.4910(6) 2_556
Mg2 Cl4 2.4920(6) .
Mg2 Cl5 2.5704(6) .
Mg2 Cl5 2.5884(6) 2_556
Cl5 Mg2 2.5885(6) 2_556
Cl6 Mg2 2.4910(6) 2_556
O3 C26 1.4521(19) .
O3 C23 1.4571(18) .
O4 C27 1.4561(18) .
O4 C30 1.4573(18) .
C16 C17 1.484(2) .
C16 H16A 0.9900 .
C16 H16B 0.9900 .
C17 C22 1.400(2) .
C17 C18 1.402(2) .
C18 C19 1.392(2) .
C18 H18 0.9500 .
C19 C20 1.389(3) .
C19 H19 0.9500 .
C20 C21 1.394(3) .
C20 H20 0.9500 .
C21 C22 1.383(3) .
C21 H21 0.9500 .
C22 H22 0.9500 .
C23 C24 1.517(2) .
C23 H23A 0.9900 .
C23 H23B 0.9900 .
C24 C25 1.529(2) .
C24 H24A 0.9900 .
C24 H24B 0.9900 .
C25 C26 1.514(2) .
C25 H25A 0.9900 .
C25 H25B 0.9900 .
C26 H26A 0.9900 .
C26 H26B 0.9900 .
C27 C28 1.510(2) .
C27 H27A 0.9900 .
C27 H27B 0.9900 .
C28 C29 1.526(2) .
C28 H28A 0.9900 .
C28 H28B 0.9900 .
C29 C30 1.511(2) .
C29 H29A 0.9900 .
C29 H29B 0.9900 .
C30 H30A 0.9900 .
C30 H30B 0.9900 .
C31A C32A 1.373(7) .
C31A C34A 1.399(7) .
C32A C33A 1.364(8) .
C33A C34A 1.538(7) 2_565
C34A C33A 1.538(7) 2_565
C34B C34B 1.336(12) 2_565
C34B C33B 1.371(9) 2_565
C41A C44A 1.337(9) .
C41A C42A 1.421(9) .
C42A C43A 1.371(8) .
C43A C44A 1.462(8) 2_666
C44A C43A 1.462(8) 2_666
C44B C43B 1.348(6) 2_666
C44B C44B 1.356(8) 2_666

loop_
_geom_torsion_atom_site_label_1
_geom_torsion_atom_site_label_2
_geom_torsion_atom_site_label_3
_geom_torsion_atom_site_label_4
_geom_torsion
_geom_torsion_site_symmetry_1
_geom_torsion_site_symmetry_4
C1 Mn1 Cl1 Mg1 121.86(5) . .
Cl3 Mn1 Cl1 Mg1 -89.715(17) . .
Cl2 Mn1 Cl1 Mg1 0.682(16) . .
O2 Mg1 Cl1 Mn1 -90.69(3) . .
O1 Mg1 Cl1 Mn1 177.41(3) . .
Cl2 Mg1 Cl1 Mn1 82.372(16) 2_655 .
Cl2 Mg1 Cl1 Mn1 -0.661(16) . .
C1 Mn1 Cl2 Mg1 135.28(5) . 2_655
Cl1 Mn1 Cl2 Mg1 -97.635(16) . 2_655
Cl3 Mn1 Cl2 Mg1 3.942(16) . 2_655
C1 Mn1 Cl2 Mg1 -127.74(5) . .
Cl1 Mn1 Cl2 Mg1 -0.656(16) . .
Cl3 Mn1 Cl2 Mg1 100.921(16) . .
O2 Mg1 Cl2 Mn1 93.11(3) . .
Cl1 Mg1 Cl2 Mn1 0.637(15) . .
Cl3 Mg1 Cl2 Mn1 -175.844(16) 2_655 .
Cl2 Mg1 Cl2 Mn1 -89.516(15) 2_655 .
O2 Mg1 Cl2 Mg1 -177.37(4) . 2_655
Cl1 Mg1 Cl2 Mg1 90.153(18) . 2_655
Cl3 Mg1 Cl2 Mg1 -86.328(18) 2_655 2_655
Cl2 Mg1 Cl2 Mg1 0.0 2_655 2_655
C1 Mn1 Cl3 Mg1 -125.97(6) . 2_655
Cl1 Mn1 Cl3 Mg1 87.535(17) . 2_655
Cl2 Mn1 Cl3 Mg1 -4.073(16) . 2_655
O2 Mg1 O1 C11 50.77(10) . .
Cl1 Mg1 O1 C11 143.19(10) . .
Cl3 Mg1 O1 C11 -40.35(10) 2_655 .
Cl2 Mg1 O1 C11 -127.05(10) 2_655 .
O2 Mg1 O1 C8 -163.63(10) . .
Cl1 Mg1 O1 C8 -71.21(10) . .
Cl3 Mg1 O1 C8 105.25(10) 2_655 .
Cl2 Mg1 O1 C8 18.55(10) 2_655 .
O1 Mg1 O2 C15 -141.58(13) . .
Cl1 Mg1 O2 C15 129.93(12) . .
Cl3 Mg1 O2 C15 -49.47(12) 2_655 .
Cl2 Mg1 O2 C15 41.98(12) . .
O1 Mg1 O2 C12 53.88(11) . .
Cl1 Mg1 O2 C12 -34.61(11) . .
Cl3 Mg1 O2 C12 145.99(10) 2_655 .
Cl2 Mg1 O2 C12 -122.56(10) . .
Cl1 Mn1 C1 C2 -73.04(11) . .
Cl3 Mn1 C1 C2 146.76(9) . .
Cl2 Mn1 C1 C2 36.28(12) . .
Mn1 C1 C2 C3 92.68(14) . .
Mn1 C1 C2 C7 -85.27(15) . .
C7 C2 C3 C4 -0.9(2) . .
C1 C2 C3 C4 -178.96(14) . .
C2 C3 C4 C5 0.8(2) . .
C3 C4 C5 C6 0.0(2) . .
C4 C5 C6 C7 -0.6(2) . .
C5 C6 C7 C2 0.4(2) . .
C3 C2 C7 C6 0.3(2) . .
C1 C2 C7 C6 178.39(14) . .
C11 O1 C8 C9 43.68(14) . .
Mg1 O1 C8 C9 -107.40(12) . .
O1 C8 C9 C10 -33.75(15) . .
C8 C9 C10 C11 11.96(17) . .
C8 O1 C11 C10 -36.01(15) . .
Mg1 O1 C11 C10 115.13(11) . .
C9 C10 C11 O1 14.05(16) . .
C15 O2 C12 C13 40.27(15) . .
Mg1 O2 C12 C13 -152.47(10) . .
O2 C12 C13 C14 -35.95(15) . .
C12 C13 C14 C15 19.01(16) . .
C12 O2 C15 C14 -27.85(16) . .
Mg1 O2 C15 C14 165.32(9) . .
C13 C14 C15 O2 4.59(17) . .
C16 Mn2 Cl4 Mg2 125.75(5) . .
Cl6 Mn2 Cl4 Mg2 -88.347(18) . .
Cl5 Mn2 Cl4 Mg2 3.295(16) . .
O4 Mg2 Cl4 Mn2 -95.66(3) . .
O3 Mg2 Cl4 Mn2 170.48(3) . .
Cl5 Mg2 Cl4 Mn2 -3.210(16) . .
Cl5 Mg2 Cl4 Mn2 79.353(17) 2_556 .
C16 Mn2 Cl5 Mg2 -130.95(5) . .
Cl4 Mn2 Cl5 Mg2 -3.193(16) . .
Cl6 Mn2 Cl5 Mg2 101.500(16) . .
C16 Mn2 Cl5 Mg2 131.60(5) . 2_556
Cl4 Mn2 Cl5 Mg2 -100.643(16) . 2_556
Cl6 Mn2 Cl5 Mg2 4.050(16) . 2_556
O4 Mg2 Cl5 Mn2 94.04(3) . .
Cl6 Mg2 Cl5 Mn2 -175.408(16) 2_556 .
Cl4 Mg2 Cl5 Mn2 3.079(15) . .
Cl5 Mg2 Cl5 Mn2 -88.072(15) 2_556 .
O4 Mg2 Cl5 Mg2 -177.88(4) . 2_556
Cl6 Mg2 Cl5 Mg2 -87.336(18) 2_556 2_556
Cl4 Mg2 Cl5 Mg2 91.152(18) . 2_556
Cl5 Mg2 Cl5 Mg2 0.0 2_556 2_556
C16 Mn2 Cl6 Mg2 -126.58(5) . 2_556
Cl4 Mn2 Cl6 Mg2 87.443(18) . 2_556
Cl5 Mn2 Cl6 Mg2 -4.211(16) . 2_556
O4 Mg2 O3 C26 47.36(12) . .
Cl6 Mg2 O3 C26 -43.19(12) 2_556 .
Cl4 Mg2 O3 C26 138.37(12) . .
Cl5 Mg2 O3 C26 -130.80(11) 2_556 .
O4 Mg2 O3 C23 -145.40(12) . .
Cl6 Mg2 O3 C23 124.05(11) 2_556 .
Cl4 Mg2 O3 C23 -54.38(12) . .
Cl5 Mg2 O3 C23 36.45(12) 2_556 .
O3 Mg2 O4 C27 50.74(12) . .
Cl6 Mg2 O4 C27 141.94(12) 2_556 .
Cl4 Mg2 O4 C27 -38.58(12) . .
Cl5 Mg2 O4 C27 -126.31(12) . .
O3 Mg2 O4 C30 -136.71(13) . .
Cl6 Mg2 O4 C30 -45.50(13) 2_556 .
Cl4 Mg2 O4 C30 133.98(13) . .
Cl5 Mg2 O4 C30 46.25(13) . .
Cl4 Mn2 C16 C17 -87.16(10) . .
Cl6 Mn2 C16 C17 132.88(9) . .
Cl5 Mn2 C16 C17 22.93(11) . .
Mn2 C16 C17 C22 -83.91(15) . .
Mn2 C16 C17 C18 93.38(14) . .
C22 C17 C18 C19 -1.0(2) . .
C16 C17 C18 C19 -178.43(14) . .
C17 C18 C19 C20 0.7(2) . .
C18 C19 C20 C21 -0.1(3) . .
C19 C20 C21 C22 -0.1(3) . .
C20 C21 C22 C17 -0.2(3) . .
C18 C17 C22 C21 0.8(2) . .
C16 C17 C22 C21 178.23(16) . .
C26 O3 C23 C24 -24.29(17) . .
Mg2 O3 C23 C24 166.16(10) . .
O3 C23 C24 C25 -0.13(18) . .
C23 C24 C25 C26 23.00(17) . .
C23 O3 C26 C25 39.20(15) . .
Mg2 O3 C26 C25 -151.75(10) . .
C24 C25 C26 O3 -37.86(15) . .
C30 O4 C27 C28 27.40(18) . .
Mg2 O4 C27 C28 -158.91(10) . .
O4 C27 C28 C29 -37.46(16) . .
C27 C28 C29 C30 33.67(17) . .
C27 O4 C30 C29 -5.77(19) . .
Mg2 O4 C30 C29 -179.29(10) . .
C28 C29 C30 O4 -17.87(18) . .
C34A C31A C32A C33A -2.7(6) . .
C32A C31A C34A C33A 4.8(5) . 2_565
C44A C41A C42A C43A -5.7(6) . .
C42A C41A C44A C43A 5.7(6) . 2_666
